data_1559997
loop_
_publ_author_name
'Kim, Daeun'
'Choi, Geunho'
'Kim, Weonjeong'
'Kim, Dongwook'
'Kang, Youn K.'
'Hong, Soon Hyeok'

_publ_section_title
;
 The site-selectivity and mechanism of Pd-catalyzed C(sp<sup>2</sup>)-H
 arylation of simple arenes.
;
_journal_issue 1
_journal_name_full 'Chemical science'
_journal_page_first 363
_journal_page_last 373
_journal_paper_doi 10.1039/d0sc05414c
_journal_volume 12
_journal_year 2020
_chemical_formula_sum 'C23 H40 Cl O2 P Pd'
_chemical_formula_weight 521.37
_space_group_crystal_system monoclinic
_space_group_IT_number 14
_space_group_name_Hall '-P 2yn'
_space_group_name_H-M_alt 'P 1 21/n 1'
_atom_sites_solution_hydrogens geom
_audit_creation_method SHELXL-2018/3
_audit_update_record
;
2020-07-23 deposited with the CCDC.	2020-10-27 downloaded from the CCDC.
;
_cell_angle_alpha 90
_cell_angle_beta 93.9044(18)
_cell_angle_gamma 90
_cell_formula_units_Z 4
_cell_length_a 9.7932(5)
_cell_length_b 13.0955(6)
_cell_length_c 19.8473(10)
_cell_measurement_reflns_used 9988
_cell_measurement_temperature 173(2)
_cell_measurement_theta_max 27.08
_cell_measurement_theta_min 2.60
_cell_volume 2539.4(2)
_computing_cell_refinement 'Bruker APEXIII'
_computing_data_collection 'Bruker APEXIII'
_computing_data_reduction 'Bruker SAINT'
_computing_molecular_graphics ORTEP
_computing_publication_material CIFTAB
_computing_structure_refinement SHELXL
_computing_structure_solution SHELXS
_diffrn_ambient_temperature 173(2)
_diffrn_measured_fraction_theta_full 0.994
_diffrn_measured_fraction_theta_max 0.994
_diffrn_measurement_device_type 'Bruker Photon II'
_diffrn_measurement_method 'phi and omega scans'
_diffrn_radiation_type MoK\a
_diffrn_radiation_wavelength 0.71073
_diffrn_reflns_av_R_equivalents 0.0589
_diffrn_reflns_av_unetI/netI 0.0244
_diffrn_reflns_Laue_measured_fraction_full 0.994
_diffrn_reflns_Laue_measured_fraction_max 0.994
_diffrn_reflns_limit_h_max 11
_diffrn_reflns_limit_h_min -11
_diffrn_reflns_limit_k_max 15
_diffrn_reflns_limit_k_min -15
_diffrn_reflns_limit_l_max 22
_diffrn_reflns_limit_l_min -22
_diffrn_reflns_number 49846
_diffrn_reflns_point_group_measured_fraction_full 0.994
_diffrn_reflns_point_group_measured_fraction_max 0.994
_diffrn_reflns_theta_full 24.299
_diffrn_reflns_theta_max 24.299
_diffrn_reflns_theta_min 2.601
_diffrn_source 'fine-focus sealed tube'
_exptl_absorpt_coefficient_mu 0.914
_exptl_absorpt_correction_T_max 0.7455
_exptl_absorpt_correction_T_min 0.6665
_exptl_absorpt_correction_type multi-scan
_exptl_absorpt_process_details SADABS
_exptl_crystal_colour yellow
_exptl_crystal_density_diffrn 1.364
_exptl_crystal_description rod
_exptl_crystal_F_000 1088
_exptl_crystal_size_max 0.157
_exptl_crystal_size_mid 0.112
_exptl_crystal_size_min 0.087
_refine_diff_density_max 0.913
_refine_diff_density_min -2.224
_refine_diff_density_rms 0.114
_refine_ls_extinction_method none
_refine_ls_goodness_of_fit_ref 1.225
_refine_ls_hydrogen_treatment constr
_refine_ls_matrix_type full
_refine_ls_number_parameters 265
_refine_ls_number_reflns 4109
_refine_ls_number_restraints 0
_refine_ls_restrained_S_all 1.225
_refine_ls_R_factor_all 0.0629
_refine_ls_R_factor_gt 0.0604
_refine_ls_shift/su_max 0.000
_refine_ls_shift/su_mean 0.000
_refine_ls_structure_factor_coef Fsqd
_refine_ls_weighting_details 'w=1/[\s^2^(Fo^2^)+(0.0378P)^2^+25.0533P] where P=(Fo^2^+2Fc^2^)/3'
_refine_ls_weighting_scheme calc
_refine_ls_wR_factor_gt 0.1539
_refine_ls_wR_factor_ref 0.1551
_reflns_Friedel_coverage 0.000
_reflns_number_gt 3912
_reflns_number_total 4109
_reflns_threshold_expression 'I > 2\s(I)'
_cod_data_source_file d0sc05414c2.cif
_cod_data_source_block 4b
_cod_depositor_comments
;
The following automatic conversions were performed:

data item '_exptl_absorpt_correction_type' value 'MULTI-SCAN' was
changed to 'multi-scan' in accordance with the
/home/data/users/saulius/crontab/automatic-downloads/rss-feeds/RSC/lib/dictionaries/cif_core.dic
dictionary named 'cif_core.dic' version 2.4.2 last updated on
2011-04-26.

Automatic conversion script
Id: cif_fix_values 7556 2019-12-06 15:28:31Z antanas 

 Adding full bibliography for 1559997.cif.
;
_cod_original_sg_symbol_H-M 'P 21/n'
_cod_database_code 1559997
_shelx_shelxl_version_number 2018/3
_shelx_space_group_comment
;
The symmetry employed for this shelxl refinement is uniquely defined
by the following loop, which should always be used as a source of
symmetry information in preference to the above space-group names.
They are only intended as comments.
;
_shelx_estimated_absorpt_t_min 0.870
_shelx_estimated_absorpt_t_max 0.925

loop_
_space_group_symop_operation_xyz
'x, y, z'
'-x+1/2, y+1/2, -z+1/2'
'-x, -y, -z'
'x-1/2, -y-1/2, z-1/2'

loop_
_atom_site_label
_atom_site_type_symbol
_atom_site_fract_x
_atom_site_fract_y
_atom_site_fract_z
_atom_site_U_iso_or_equiv
_atom_site_adp_type
_atom_site_occupancy
_atom_site_site_symmetry_order
_atom_site_calc_flag
_atom_site_refinement_flags_posn
_atom_site_refinement_flags_adp
_atom_site_refinement_flags_occupancy
_atom_site_disorder_assembly
_atom_site_disorder_group
Pd1 Pd 0.50155(5) 0.33478(4) 0.41859(3) 0.02236(19) Uani 1 1 d . . . . .
P2 P 0.70733(18) 0.25240(14) 0.43129(9) 0.0248(4) Uani 1 1 d . . . . .
C3 C 0.7645(8) 0.1817(6) 0.5126(4) 0.0362(18) Uani 1 1 d . . . . .
C4 C 0.8871(8) 0.1079(7) 0.5052(5) 0.046(2) Uani 1 1 d . . . . .
H4A H 0.919996 0.082487 0.549812 0.069 Uiso 1 1 calc R U . . .
H4B H 0.961126 0.144392 0.484687 0.069 Uiso 1 1 calc R U . . .
H4C H 0.857259 0.050188 0.476335 0.069 Uiso 1 1 calc R U . . .
C5 C 0.8083(9) 0.2583(7) 0.5692(4) 0.043(2) Uani 1 1 d . . . . .
H5A H 0.826021 0.221494 0.611860 0.065 Uiso 1 1 calc R U . . .
H5B H 0.734904 0.308156 0.573872 0.065 Uiso 1 1 calc R U . . .
H5C H 0.891607 0.293826 0.557660 0.065 Uiso 1 1 calc R U . . .
C6 C 0.6450(9) 0.1192(7) 0.5379(5) 0.046(2) Uani 1 1 d . . . . .
H6A H 0.680214 0.070338 0.572167 0.068 Uiso 1 1 calc R U . . .
H6B H 0.598838 0.082203 0.499895 0.068 Uiso 1 1 calc R U . . .
H6C H 0.579724 0.165338 0.557598 0.068 Uiso 1 1 calc R U . . .
C7 C 0.8368(7) 0.3581(6) 0.4168(4) 0.0319(17) Uani 1 1 d . . . . .
C8 C 0.8161(8) 0.3968(7) 0.3439(4) 0.0381(19) Uani 1 1 d . . . . .
H8A H 0.873152 0.457276 0.338333 0.057 Uiso 1 1 calc R U . . .
H8B H 0.719639 0.414680 0.333938 0.057 Uiso 1 1 calc R U . . .
H8C H 0.842162 0.343142 0.312845 0.057 Uiso 1 1 calc R U . . .
C9 C 0.9885(7) 0.3269(7) 0.4303(4) 0.042(2) Uani 1 1 d . . . . .
H9A H 1.047503 0.384007 0.419056 0.062 Uiso 1 1 calc R U . . .
H9B H 1.008021 0.267758 0.402221 0.062 Uiso 1 1 calc R U . . .
H9C H 1.006129 0.309100 0.478030 0.062 Uiso 1 1 calc R U . . .
C10 C 0.8058(8) 0.4486(6) 0.4624(4) 0.039(2) Uani 1 1 d . . . . .
H10A H 0.868109 0.505102 0.454066 0.058 Uiso 1 1 calc R U . . .
H10B H 0.818291 0.427757 0.509801 0.058 Uiso 1 1 calc R U . . .
H10C H 0.711022 0.470909 0.452323 0.058 Uiso 1 1 calc R U . . .
C11 C 0.7046(8) 0.1547(7) 0.3588(4) 0.041(2) Uani 1 1 d . . . . .
C12 C 0.6203(9) 0.1979(8) 0.2979(4) 0.050(2) Uani 1 1 d . . . . .
H12A H 0.623235 0.150511 0.259805 0.075 Uiso 1 1 calc R U . . .
H12B H 0.658174 0.264010 0.285422 0.075 Uiso 1 1 calc R U . . .
H12C H 0.525220 0.206991 0.309281 0.075 Uiso 1 1 calc R U . . .
C13 C 0.8475(9) 0.1267(8) 0.3356(5) 0.056(3) Uani 1 1 d . . . . .
H13A H 0.837980 0.073761 0.300728 0.084 Uiso 1 1 calc R U . . .
H13B H 0.905164 0.101104 0.374275 0.084 Uiso 1 1 calc R U . . .
H13C H 0.889960 0.187475 0.317215 0.084 Uiso 1 1 calc R U . . .
C14 C 0.6326(9) 0.0568(7) 0.3790(6) 0.052(2) Uani 1 1 d . . . . .
H14A H 0.620484 0.011446 0.339783 0.078 Uiso 1 1 calc R U . . .
H14B H 0.542912 0.073898 0.395015 0.078 Uiso 1 1 calc R U . . .
H14C H 0.688248 0.022471 0.415106 0.078 Uiso 1 1 calc R U . . .
O15 O 0.4822(5) 0.4010(5) 0.3157(3) 0.0370(13) Uani 1 1 d . . . . .
O16 O 0.3202(5) 0.4163(4) 0.3858(2) 0.0291(11) Uani 1 1 d . . . . .
C17 C 0.3608(7) 0.4272(6) 0.3273(4) 0.0288(17) Uani 1 1 d . . . . .
C18 C 0.2643(8) 0.4661(6) 0.2701(4) 0.0344(18) Uani 1 1 d . . . . .
C19 C 0.3409(10) 0.5044(9) 0.2114(4) 0.061(3) Uani 1 1 d . . . . .
H19A H 0.275512 0.521517 0.173552 0.092 Uiso 1 1 calc R U . . .
H19B H 0.403398 0.451199 0.197481 0.092 Uiso 1 1 calc R U . . .
H19C H 0.393530 0.565465 0.225322 0.092 Uiso 1 1 calc R U . . .
C20 C 0.1726(9) 0.3758(8) 0.2489(4) 0.049(2) Uani 1 1 d . . . . .
H20A H 0.107831 0.396334 0.211560 0.074 Uiso 1 1 calc R U . . .
H20B H 0.121958 0.353764 0.287296 0.074 Uiso 1 1 calc R U . . .
H20C H 0.229095 0.319223 0.234323 0.074 Uiso 1 1 calc R U . . .
C21 C 0.1761(11) 0.5505(8) 0.2966(5) 0.063(3) Uani 1 1 d . . . . .
H21A H 0.105646 0.570106 0.261577 0.095 Uiso 1 1 calc R U . . .
H21B H 0.233504 0.609878 0.308899 0.095 Uiso 1 1 calc R U . . .
H21C H 0.132287 0.526110 0.336546 0.095 Uiso 1 1 calc R U . . .
C22 C 0.4395(7) 0.3050(5) 0.5088(3) 0.0236(15) Uani 1 1 d . . . . .
C23 C 0.4779(8) 0.3655(6) 0.5651(4) 0.0335(18) Uani 1 1 d . . . . .
H23 H 0.547421 0.415534 0.562145 0.040 Uiso 1 1 calc R U . . .
C24 C 0.4150(9) 0.3529(7) 0.6250(4) 0.044(2) Uani 1 1 d . . . . .
H24 H 0.442160 0.393827 0.663140 0.052 Uiso 1 1 calc R U . . .
C25 C 0.3133(10) 0.2811(8) 0.6294(4) 0.048(2) Uani 1 1 d . . . . .
H25 H 0.271533 0.272843 0.670875 0.058 Uiso 1 1 calc R U . . .
C26 C 0.2713(9) 0.2216(7) 0.5756(5) 0.046(2) Uani 1 1 d . . . . .
H26 H 0.200780 0.172384 0.579051 0.055 Uiso 1 1 calc R U . . .
C27 C 0.3346(7) 0.2348(5) 0.5154(4) 0.0283(16) Uani 1 1 d . . . . .
Cl28 Cl 0.2802(2) 0.15826(16) 0.44639(12) 0.0442(5) Uani 1 1 d . . . . .

loop_
_atom_site_aniso_label
_atom_site_aniso_U_11
_atom_site_aniso_U_22
_atom_site_aniso_U_33
_atom_site_aniso_U_23
_atom_site_aniso_U_13
_atom_site_aniso_U_12
Pd1 0.0185(3) 0.0266(3) 0.0220(3) 0.0013(2) 0.00140(19) 0.0010(2)
P2 0.0191(9) 0.0253(9) 0.0304(10) -0.0017(8) 0.0051(7) 0.0008(7)
C3 0.035(4) 0.027(4) 0.047(5) 0.011(4) 0.006(4) 0.011(3)
C4 0.030(4) 0.047(5) 0.062(6) 0.011(4) 0.003(4) 0.012(4)
C5 0.038(5) 0.052(5) 0.039(5) 0.010(4) -0.001(4) 0.008(4)
C6 0.037(5) 0.043(5) 0.058(6) 0.025(4) 0.013(4) 0.012(4)
C7 0.022(4) 0.031(4) 0.043(4) 0.006(3) 0.003(3) -0.002(3)
C8 0.023(4) 0.049(5) 0.042(5) 0.012(4) -0.001(3) -0.008(4)
C9 0.021(4) 0.049(5) 0.054(5) 0.007(4) 0.000(4) -0.004(4)
C10 0.031(4) 0.025(4) 0.058(5) 0.001(4) -0.012(4) -0.003(3)
C11 0.037(4) 0.041(5) 0.047(5) -0.017(4) 0.012(4) -0.009(4)
C12 0.047(5) 0.061(6) 0.042(5) -0.030(4) 0.010(4) -0.009(5)
C13 0.038(5) 0.066(7) 0.067(6) -0.026(5) 0.022(5) 0.008(5)
C14 0.038(5) 0.033(5) 0.087(7) -0.016(5) 0.017(5) -0.008(4)
O15 0.026(3) 0.056(4) 0.028(3) 0.012(3) 0.000(2) 0.002(3)
O16 0.020(2) 0.041(3) 0.026(3) 0.009(2) -0.001(2) 0.005(2)
C17 0.023(4) 0.037(4) 0.025(4) 0.006(3) -0.005(3) -0.008(3)
C18 0.025(4) 0.048(5) 0.029(4) 0.013(4) -0.008(3) -0.006(4)
C19 0.060(6) 0.089(8) 0.032(5) 0.026(5) -0.013(4) -0.027(6)
C20 0.038(5) 0.072(7) 0.038(5) 0.003(5) -0.002(4) -0.008(5)
C21 0.061(6) 0.057(6) 0.068(7) 0.019(5) -0.023(5) 0.011(5)
C22 0.018(3) 0.025(4) 0.028(4) 0.004(3) 0.002(3) 0.008(3)
C23 0.033(4) 0.040(5) 0.028(4) -0.004(3) 0.000(3) 0.006(3)
C24 0.048(5) 0.056(6) 0.027(4) -0.002(4) 0.006(4) 0.016(4)
C25 0.053(6) 0.059(6) 0.034(5) 0.009(4) 0.017(4) 0.015(5)
C26 0.044(5) 0.037(5) 0.059(6) 0.018(4) 0.015(4) 0.000(4)
C27 0.022(4) 0.025(4) 0.038(4) 0.003(3) 0.000(3) 0.006(3)
Cl28 0.0363(11) 0.0352(11) 0.0621(14) -0.0143(10) 0.0097(9) -0.0050(9)

loop_
_atom_type_symbol
_atom_type_description
_atom_type_scat_dispersion_real
_atom_type_scat_dispersion_imag
_atom_type_scat_source
C C 0.0033 0.0016 'International Tables Vol C Tables 4.2.6.8 and 6.1.1.4'
H H 0.0000 0.0000 'International Tables Vol C Tables 4.2.6.8 and 6.1.1.4'
O O 0.0106 0.0060 'International Tables Vol C Tables 4.2.6.8 and 6.1.1.4'
P P 0.1023 0.0942 'International Tables Vol C Tables 4.2.6.8 and 6.1.1.4'
Cl Cl 0.1484 0.1585 'International Tables Vol C Tables 4.2.6.8 and 6.1.1.4'
Pd Pd -0.9988 1.0072 'International Tables Vol C Tables 4.2.6.8 and 6.1.1.4'

loop_
_geom_angle_atom_site_label_1
_geom_angle_atom_site_label_2
_geom_angle_atom_site_label_3
_geom_angle
_geom_angle_site_symmetry_1
_geom_angle_site_symmetry_3
_geom_angle_publ_flag
C22 Pd1 O16 94.3(2) . . ?
C22 Pd1 O15 154.7(2) . . ?
O16 Pd1 O15 60.42(18) . . ?
C22 Pd1 P2 97.50(19) . . ?
O16 Pd1 P2 168.19(14) . . ?
O15 Pd1 P2 107.82(14) . . ?
C22 Pd1 C17 124.3(3) . . ?
O16 Pd1 C17 30.1(2) . . ?
O15 Pd1 C17 30.4(2) . . ?
P2 Pd1 C17 138.06(18) . . ?
C3 P2 C7 108.5(4) . . ?
C3 P2 C11 107.3(4) . . ?
C7 P2 C11 110.2(4) . . ?
C3 P2 Pd1 121.8(2) . . ?
C7 P2 Pd1 103.3(2) . . ?
C11 P2 Pd1 105.3(3) . . ?
C6 C3 C5 106.7(7) . . ?
C6 C3 C4 108.0(6) . . ?
C5 C3 C4 107.2(7) . . ?
C6 C3 P2 110.3(6) . . ?
C5 C3 P2 110.5(5) . . ?
C4 C3 P2 113.9(6) . . ?
C3 C4 H4A 109.5 . . ?
C3 C4 H4B 109.5 . . ?
H4A C4 H4B 109.5 . . ?
C3 C4 H4C 109.5 . . ?
H4A C4 H4C 109.5 . . ?
H4B C4 H4C 109.5 . . ?
C3 C5 H5A 109.5 . . ?
C3 C5 H5B 109.5 . . ?
H5A C5 H5B 109.5 . . ?
C3 C5 H5C 109.5 . . ?
H5A C5 H5C 109.5 . . ?
H5B C5 H5C 109.5 . . ?
C3 C6 H6A 109.5 . . ?
C3 C6 H6B 109.5 . . ?
H6A C6 H6B 109.5 . . ?
C3 C6 H6C 109.5 . . ?
H6A C6 H6C 109.5 . . ?
H6B C6 H6C 109.5 . . ?
C10 C7 C8 106.4(7) . . ?
C10 C7 C9 109.3(7) . . ?
C8 C7 C9 108.3(6) . . ?
C10 C7 P2 108.1(5) . . ?
C8 C7 P2 109.5(5) . . ?
C9 C7 P2 115.0(5) . . ?
C7 C8 H8A 109.5 . . ?
C7 C8 H8B 109.5 . . ?
H8A C8 H8B 109.5 . . ?
C7 C8 H8C 109.5 . . ?
H8A C8 H8C 109.5 . . ?
H8B C8 H8C 109.5 . . ?
C7 C9 H9A 109.5 . . ?
C7 C9 H9B 109.5 . . ?
H9A C9 H9B 109.5 . . ?
C7 C9 H9C 109.5 . . ?
H9A C9 H9C 109.5 . . ?
H9B C9 H9C 109.5 . . ?
C7 C10 H10A 109.5 . . ?
C7 C10 H10B 109.5 . . ?
H10A C10 H10B 109.5 . . ?
C7 C10 H10C 109.5 . . ?
H10A C10 H10C 109.5 . . ?
H10B C10 H10C 109.5 . . ?
C12 C11 C14 106.5(7) . . ?
C12 C11 C13 107.7(7) . . ?
C14 C11 C13 108.8(8) . . ?
C12 C11 P2 109.0(6) . . ?
C14 C11 P2 110.1(6) . . ?
C13 C11 P2 114.4(6) . . ?
C11 C12 H12A 109.5 . . ?
C11 C12 H12B 109.5 . . ?
H12A C12 H12B 109.5 . . ?
C11 C12 H12C 109.5 . . ?
H12A C12 H12C 109.5 . . ?
H12B C12 H12C 109.5 . . ?
C11 C13 H13A 109.5 . . ?
C11 C13 H13B 109.5 . . ?
H13A C13 H13B 109.5 . . ?
C11 C13 H13C 109.5 . . ?
H13A C13 H13C 109.5 . . ?
H13B C13 H13C 109.5 . . ?
C11 C14 H14A 109.5 . . ?
C11 C14 H14B 109.5 . . ?
H14A C14 H14B 109.5 . . ?
C11 C14 H14C 109.5 . . ?
H14A C14 H14C 109.5 . . ?
H14B C14 H14C 109.5 . . ?
C17 O15 Pd1 87.8(4) . . ?
C17 O16 Pd1 91.7(4) . . ?
O16 C17 O15 119.5(6) . . ?
O16 C17 C18 120.6(6) . . ?
O15 C17 C18 119.8(6) . . ?
O16 C17 Pd1 58.2(3) . . ?
O15 C17 Pd1 61.8(4) . . ?
C18 C17 Pd1 170.5(6) . . ?
C19 C18 C17 111.8(7) . . ?
C19 C18 C21 110.4(8) . . ?
C17 C18 C21 109.0(7) . . ?
C19 C18 C20 111.0(7) . . ?
C17 C18 C20 105.7(7) . . ?
C21 C18 C20 108.8(7) . . ?
C18 C19 H19A 109.5 . . ?
C18 C19 H19B 109.5 . . ?
H19A C19 H19B 109.5 . . ?
C18 C19 H19C 109.5 . . ?
H19A C19 H19C 109.5 . . ?
H19B C19 H19C 109.5 . . ?
C18 C20 H20A 109.5 . . ?
C18 C20 H20B 109.5 . . ?
H20A C20 H20B 109.5 . . ?
C18 C20 H20C 109.5 . . ?
H20A C20 H20C 109.5 . . ?
H20B C20 H20C 109.5 . . ?
C18 C21 H21A 109.5 . . ?
C18 C21 H21B 109.5 . . ?
H21A C21 H21B 109.5 . . ?
C18 C21 H21C 109.5 . . ?
H21A C21 H21C 109.5 . . ?
H21B C21 H21C 109.5 . . ?
C27 C22 C23 117.3(7) . . ?
C27 C22 Pd1 119.5(5) . . ?
C23 C22 Pd1 122.1(6) . . ?
C24 C23 C22 120.5(8) . . ?
C24 C23 H23 119.8 . . ?
C22 C23 H23 119.8 . . ?
C25 C24 C23 120.0(8) . . ?
C25 C24 H24 120.0 . . ?
C23 C24 H24 120.0 . . ?
C26 C25 C24 121.5(8) . . ?
C26 C25 H25 119.2 . . ?
C24 C25 H25 119.2 . . ?
C25 C26 C27 118.2(8) . . ?
C25 C26 H26 120.9 . . ?
C27 C26 H26 120.9 . . ?
C22 C27 C26 122.5(7) . . ?
C22 C27 Cl28 119.5(6) . . ?
C26 C27 Cl28 118.0(6) . . ?

loop_
_geom_bond_atom_site_label_1
_geom_bond_atom_site_label_2
_geom_bond_distance
_geom_bond_site_symmetry_2
_geom_bond_publ_flag
Pd1 C22 1.968(7) . ?
Pd1 O16 2.136(5) . ?
Pd1 O15 2.215(5) . ?
Pd1 P2 2.2846(19) . ?
Pd1 C17 2.512(7) . ?
P2 C3 1.911(8) . ?
P2 C7 1.912(8) . ?
P2 C11 1.924(8) . ?
C3 C6 1.540(11) . ?
C3 C5 1.544(12) . ?
C3 C4 1.556(11) . ?
C4 H4A 0.9800 . ?
C4 H4B 0.9800 . ?
C4 H4C 0.9800 . ?
C5 H5A 0.9800 . ?
C5 H5B 0.9800 . ?
C5 H5C 0.9800 . ?
C6 H6A 0.9800 . ?
C6 H6B 0.9800 . ?
C6 H6C 0.9800 . ?
C7 C10 1.534(11) . ?
C7 C8 1.534(11) . ?
C7 C9 1.546(10) . ?
C8 H8A 0.9800 . ?
C8 H8B 0.9800 . ?
C8 H8C 0.9800 . ?
C9 H9A 0.9800 . ?
C9 H9B 0.9800 . ?
C9 H9C 0.9800 . ?
C10 H10A 0.9800 . ?
C10 H10B 0.9800 . ?
C10 H10C 0.9800 . ?
C11 C12 1.525(13) . ?
C11 C14 1.530(12) . ?
C11 C13 1.547(11) . ?
C12 H12A 0.9800 . ?
C12 H12B 0.9800 . ?
C12 H12C 0.9800 . ?
C13 H13A 0.9800 . ?
C13 H13B 0.9800 . ?
C13 H13C 0.9800 . ?
C14 H14A 0.9800 . ?
C14 H14B 0.9800 . ?
C14 H14C 0.9800 . ?
O15 C17 1.274(9) . ?
O16 C17 1.261(8) . ?
C17 C18 1.515(10) . ?
C18 C19 1.513(11) . ?
C18 C21 1.519(13) . ?
C18 C20 1.527(12) . ?
C19 H19A 0.9800 . ?
C19 H19B 0.9800 . ?
C19 H19C 0.9800 . ?
C20 H20A 0.9800 . ?
C20 H20B 0.9800 . ?
C20 H20C 0.9800 . ?
C21 H21A 0.9800 . ?
C21 H21B 0.9800 . ?
C21 H21C 0.9800 . ?
C22 C27 1.391(10) . ?
C22 C23 1.400(10) . ?
C23 C24 1.387(11) . ?
C23 H23 0.9500 . ?
C24 C25 1.376(13) . ?
C24 H24 0.9500 . ?
C25 C26 1.363(13) . ?
C25 H25 0.9500 . ?
C26 C27 1.395(11) . ?
C26 H26 0.9500 . ?
C27 Cl28 1.751(8) . ?

loop_
_geom_torsion_atom_site_label_1
_geom_torsion_atom_site_label_2
_geom_torsion_atom_site_label_3
_geom_torsion_atom_site_label_4
_geom_torsion
_geom_torsion_site_symmetry_1
_geom_torsion_site_symmetry_2
_geom_torsion_site_symmetry_3
_geom_torsion_site_symmetry_4
_geom_torsion_publ_flag
Pd1 O16 C17 O15 -7.9(7) . . . . ?
Pd1 O16 C17 C18 169.0(7) . . . . ?
Pd1 O15 C17 O16 7.6(7) . . . . ?
Pd1 O15 C17 C18 -169.3(7) . . . . ?
O16 C17 C18 C19 162.2(8) . . . . ?
O15 C17 C18 C19 -20.9(11) . . . . ?
O16 C17 C18 C21 39.9(10) . . . . ?
O15 C17 C18 C21 -143.2(8) . . . . ?
O16 C17 C18 C20 -76.8(9) . . . . ?
O15 C17 C18 C20 100.1(8) . . . . ?
C27 C22 C23 C24 1.7(11) . . . . ?
Pd1 C22 C23 C24 169.3(6) . . . . ?
C22 C23 C24 C25 -0.5(12) . . . . ?
C23 C24 C25 C26 -0.4(13) . . . . ?
C24 C25 C26 C27 0.2(13) . . . . ?
C23 C22 C27 C26 -1.9(11) . . . . ?
Pd1 C22 C27 C26 -169.9(6) . . . . ?
C23 C22 C27 Cl28 179.0(5) . . . . ?
Pd1 C22 C27 Cl28 11.1(8) . . . . ?
C25 C26 C27 C22 1.0(12) . . . . ?
C25 C26 C27 Cl28 -180.0(7) . . . . ?
